data_7701518
loop_
_publ_author_name
'Krajewski, Sebastian M.'
'Crossman, Aaron S.'
'Akturk, Eser S.'
'Suhrbier, Tim'
'Scappaticci, Steven J.'
'Staab, Maxwell W.'
'Marshak, Michael P.'

_publ_section_title
;
 Sterically encumbered \b-diketonates and base metal catalysis.
;
_journal_issue 28
_journal_name_full 'Dalton transactions (Cambridge, England : 2003)'
_journal_page_first 10714
_journal_page_last 10722
_journal_paper_doi 10.1039/c9dt02293g
_journal_volume 48
_journal_year 2019
_chemical_formula_moiety 'C70 H86 Ni O6'
_chemical_formula_sum 'C70 H86 Ni O6'
_chemical_formula_weight 1082.09
_space_group_crystal_system tetragonal
_space_group_IT_number 86
_space_group_name_Hall '-P 4bc'
_space_group_name_H-M_alt 'P 42/n :2'
_atom_sites_solution_hydrogens geom
_atom_sites_solution_primary dual
_audit_creation_date 2018-05-23
_audit_creation_method
;
Olex2 1.2
(compiled 2018.05.18 svn.r3508 for OlexSys, GUI svn.r5497)
;
_audit_update_record
;
2018-09-18 deposited with the CCDC.	2019-06-24 downloaded from the CCDC.
;
_cell_angle_alpha 90
_cell_angle_beta 90
_cell_angle_gamma 90
_cell_formula_units_Z 8
_cell_length_a 34.764(4)
_cell_length_b 34.764(4)
_cell_length_c 10.7447(14)
_cell_measurement_reflns_used 9217
_cell_measurement_temperature 100(2)
_cell_measurement_theta_max 30.507
_cell_measurement_theta_min 2.838
_cell_volume 12985(3)
_computing_cell_refinement 'SAINT v8.37A (Bruker, 2015)'
_computing_data_reduction 'SAINT v8.37A (Bruker, 2015)'
_computing_molecular_graphics 'Olex2 (Dolomanov et al., 2009)'
_computing_publication_material 'Olex2 (Dolomanov et al., 2009)'
_computing_structure_refinement 'XL (Sheldrick, 2008)'
_computing_structure_solution 'XT (Sheldrick, 2015)'
_diffrn_ambient_temperature 100.01
_diffrn_measured_fraction_theta_full 0.999
_diffrn_measured_fraction_theta_max 0.999
_diffrn_measurement_device_type 'Bruker APEX-II CCD'
_diffrn_measurement_method '\f and \w scans'
_diffrn_radiation_type MoK\a
_diffrn_radiation_wavelength 0.71073
_diffrn_reflns_av_R_equivalents 0.0563
_diffrn_reflns_av_unetI/netI 0.0203
_diffrn_reflns_Laue_measured_fraction_full 0.999
_diffrn_reflns_Laue_measured_fraction_max 0.999
_diffrn_reflns_limit_h_max 49
_diffrn_reflns_limit_h_min -49
_diffrn_reflns_limit_k_max 49
_diffrn_reflns_limit_k_min -49
_diffrn_reflns_limit_l_max 15
_diffrn_reflns_limit_l_min -15
_diffrn_reflns_number 434646
_diffrn_reflns_point_group_measured_fraction_full 0.999
_diffrn_reflns_point_group_measured_fraction_max 0.999
_diffrn_reflns_theta_full 25.242
_diffrn_reflns_theta_max 30.559
_diffrn_reflns_theta_min 2.304
_diffrn_standards_number 0
_exptl_absorpt_coefficient_mu 0.346
_exptl_absorpt_correction_T_max 0.7461
_exptl_absorpt_correction_T_min 0.7182
_exptl_absorpt_correction_type multi-scan
_exptl_absorpt_process_details
'SADABS-2014/5 (Bruker,2014/5) was used for absorption correction. wR2(int) was 0.0439 before and 0.0420 after correction. The Ratio of minimum to maximum transmission is 0.9626. The \l/2 correction factor is Not present.'
_exptl_crystal_colour green
_exptl_crystal_density_diffrn 1.107
_exptl_crystal_description block
_exptl_crystal_F_000 4656
_exptl_crystal_size_max 0.335
_exptl_crystal_size_mid 0.317
_exptl_crystal_size_min 0.258
_refine_diff_density_max 0.401
_refine_diff_density_min -0.425
_refine_diff_density_rms 0.050
_refine_ls_extinction_method none
_refine_ls_goodness_of_fit_ref 1.018
_refine_ls_hydrogen_treatment constr
_refine_ls_matrix_type full
_refine_ls_number_parameters 712
_refine_ls_number_reflns 19904
_refine_ls_number_restraints 0
_refine_ls_restrained_S_all 1.018
_refine_ls_R_factor_all 0.0476
_refine_ls_R_factor_gt 0.0366
_refine_ls_shift/su_max 0.007
_refine_ls_shift/su_mean 0.000
_refine_ls_structure_factor_coef Fsqd
_refine_ls_weighting_details 'w=1/[\s^2^(Fo^2^)+(0.0428P)^2^+7.2060P] where P=(Fo^2^+2Fc^2^)/3'
_refine_ls_weighting_scheme calc
_refine_ls_wR_factor_gt 0.0896
_refine_ls_wR_factor_ref 0.0952
_reflns_Friedel_coverage 0.000
_reflns_number_gt 16549
_reflns_number_total 19904
_reflns_threshold_expression 'I > 2\s(I)'
_cod_data_source_file c9dt02293g2.cif
_cod_data_source_block niaracac2thf2
_cod_original_cell_volume 12986(3)
_cod_original_sg_symbol_H-M 'P 42/n'
_cod_database_code 7701518
_shelx_shelxl_version_number 2014/7
_shelx_space_group_comment
;
The symmetry employed for this shelxl refinement is uniquely defined
by the following loop, which should always be used as a source of
symmetry information in preference to the above space-group names.
They are only intended as comments.
;
_shelx_estimated_absorpt_t_max 0.916
_shelx_estimated_absorpt_t_min 0.893
_olex2_refinement_description
;
1. Fixed Uiso
 At 1.2 times of:
  All C(H) groups, All C(H,H) groups
 At 1.5 times of:
  All C(H,H,H) groups
2.a Secondary CH2 refined with riding coordinates:
 C84(H84A,H84B), C91(H91A,H91B), C92(H92A,H92B), C94(H94A,H94B), C93(H93A,
 H93B), C83(H83A,H83B), C81(H81A,H81B), C82(H82A,H82B)
2.b Aromatic/amide H refined with riding coordinates:
 C42(H42), C46(H46), C47(H47), C2(H2), C48(H48), C61(H61), C54(H54), C63(H63),
 C52(H52), C23(H23), C14(H14), C12(H12), C6(H6), C21(H21), C8(H8), C7(H7)
2.c Idealised Me refined as rotating group:
 C67(H67A,H67B,H67C), C18(H18A,H18B,H18C), C58(H58A,H58B,H58C), C65(H65A,H65B,
 H65C), C56(H56A,H56B,H56C), C25(H25A,H25B,H25C), C57(H57A,H57B,H57C), C27(H27A,
 H27B,H27C), C31(H31A,H31B,H31C), C30(H30A,H30B,H30C), C70(H70A,H70B,H70C),
 C29(H29A,H29B,H29C), C16(H16A,H16B,H16C), C17(H17A,H17B,H17C), C66(H66A,H66B,
 H66C), C69(H69A,H69B,H69C), C26(H26A,H26B,H26C), C71(H71A,H71B,H71C)
;
_olex2_submission_special_instructions 'No special instructions were received'

loop_
_space_group_symop_operation_xyz
'x, y, z'
'-x+1/2, -y+1/2, z'
'-y, x+1/2, z+1/2'
'y+1/2, -x, z+1/2'
'-x, -y, -z'
'x-1/2, y-1/2, -z'
'y, -x-1/2, -z-1/2'
'-y-1/2, x, -z-1/2'

loop_
_atom_site_label
_atom_site_type_symbol
_atom_site_fract_x
_atom_site_fract_y
_atom_site_fract_z
_atom_site_U_iso_or_equiv
_atom_site_adp_type
_atom_site_occupancy
_atom_site_site_symmetry_order
_atom_site_calc_flag
_atom_site_refinement_flags_posn
Ni1 Ni 0.69613(2) 0.50974(2) 0.58183(2) 0.01101(4) Uani 1 1 d .
O4 O 0.69786(2) 0.46295(2) 0.46874(7) 0.01279(14) Uani 1 1 d .
O2 O 0.66397(2) 0.53618(2) 0.45269(7) 0.01352(14) Uani 1 1 d .
O1 O 0.69762(2) 0.55807(2) 0.68589(7) 0.01458(15) Uani 1 1 d .
O3 O 0.72492(2) 0.48134(2) 0.71399(7) 0.01460(15) Uani 1 1 d .
O5 O 0.64488(2) 0.49195(2) 0.67361(7) 0.01562(15) Uani 1 1 d .
O6 O 0.75056(2) 0.53054(2) 0.50930(7) 0.01562(15) Uani 1 1 d .
C43 C 0.71923(3) 0.43398(3) 0.48744(9) 0.01145(18) Uani 1 1 d .
C41 C 0.74154(3) 0.44911(3) 0.70260(10) 0.01381(19) Uani 1 1 d .
C59 C 0.79306(3) 0.41690(3) 0.36009(10) 0.01270(18) Uani 1 1 d .
C3 C 0.64903(3) 0.56914(3) 0.46584(10) 0.01260(18) Uani 1 1 d .
C49 C 0.68876(3) 0.38336(3) 0.34771(10) 0.01358(19) Uani 1 1 d .
C44 C 0.72134(3) 0.40465(3) 0.38310(10) 0.01166(18) Uani 1 1 d .
C50 C 0.65066(3) 0.38518(3) 0.41133(10) 0.01402(19) Uani 1 1 d .
C1 C 0.68120(3) 0.58970(3) 0.66198(10) 0.01401(19) Uani 1 1 d .
C64 C 0.80133(3) 0.45524(3) 0.33000(10) 0.01458(19) Uani 1 1 d .
C55 C 0.61990(3) 0.40328(3) 0.35001(11) 0.0158(2) Uani 1 1 d .
C42 C 0.74077(3) 0.42625(3) 0.59498(10) 0.01426(19) Uani 1 1 d .
H42 H 0.7561 0.4036 0.5950 0.017 Uiso 1 1 calc R
C51 C 0.64439(3) 0.36539(3) 0.52360(11) 0.0155(2) Uani 1 1 d .
C9 C 0.63394(3) 0.59345(3) 0.25009(10) 0.0159(2) Uani 1 1 d .
C45 C 0.75625(3) 0.39853(3) 0.31980(10) 0.01228(18) Uani 1 1 d .
C15 C 0.69005(3) 0.55936(3) 0.15455(10) 0.0156(2) Uani 1 1 d .
C5 C 0.58113(3) 0.58233(3) 0.39462(10) 0.0164(2) Uani 1 1 d .
C60 C 0.81986(3) 0.39473(3) 0.42667(10) 0.01559(19) Uani 1 1 d .
C4 C 0.62071(3) 0.58187(3) 0.36772(10) 0.01382(19) Uani 1 1 d .
C10 C 0.67538(3) 0.59247(3) 0.21243(10) 0.01483(19) Uani 1 1 d .
C46 C 0.75750(3) 0.37355(3) 0.21819(10) 0.0165(2) Uani 1 1 d .
H46 H 0.7808 0.3707 0.1730 0.020 Uiso 1 1 calc R
C67 C 0.77373(3) 0.47879(3) 0.25336(11) 0.0186(2) Uani 1 1 d .
H67A H 0.7660 0.4641 0.1796 0.028 Uiso 1 1 calc GR
H67B H 0.7863 0.5027 0.2273 0.028 Uiso 1 1 calc GR
H67C H 0.7509 0.4849 0.3033 0.028 Uiso 1 1 calc GR
C47 C 0.72529(3) 0.35289(3) 0.18219(11) 0.0192(2) Uani 1 1 d .
H47 H 0.7264 0.3359 0.1130 0.023 Uiso 1 1 calc R
C2 C 0.65659(3) 0.59589(3) 0.56025(10) 0.0160(2) Uani 1 1 d .
H2 H 0.6441 0.6201 0.5550 0.019 Uiso 1 1 calc R
C28 C 0.68892(4) 0.62242(3) 0.75522(11) 0.0181(2) Uani 1 1 d .
C48 C 0.69143(3) 0.35738(3) 0.24863(11) 0.0178(2) Uani 1 1 d .
H48 H 0.6696 0.3425 0.2264 0.021 Uiso 1 1 calc R
C61 C 0.85405(3) 0.41180(4) 0.46553(12) 0.0209(2) Uani 1 1 d .
H61 H 0.8721 0.3969 0.5114 0.025 Uiso 1 1 calc R
C19 C 0.56471(3) 0.56601(3) 0.51246(10) 0.0160(2) Uani 1 1 d .
C84 C 0.63542(4) 0.45143(3) 0.66824(12) 0.0205(2) Uani 1 1 d .
H84A H 0.6586 0.4355 0.6819 0.025 Uiso 1 1 calc R
H84B H 0.6242 0.4448 0.5864 0.025 Uiso 1 1 calc R
C11 C 0.69826(3) 0.62540(3) 0.22375(11) 0.0193(2) Uani 1 1 d .
C54 C 0.58313(3) 0.40039(3) 0.40089(12) 0.0189(2) Uani 1 1 d .
H54 H 0.5621 0.4116 0.3579 0.023 Uiso 1 1 calc R
C63 C 0.83599(3) 0.47108(3) 0.37029(12) 0.0199(2) Uani 1 1 d .
H63 H 0.8417 0.4971 0.3502 0.024 Uiso 1 1 calc R
C52 C 0.60732(3) 0.36434(3) 0.57334(11) 0.0179(2) Uani 1 1 d .
H52 H 0.6031 0.3516 0.6503 0.022 Uiso 1 1 calc R
C91 C 0.75003(3) 0.56565(3) 0.43770(11) 0.0184(2) Uani 1 1 d .
H91A H 0.7355 0.5860 0.4818 0.022 Uiso 1 1 calc R
H91B H 0.7382 0.5614 0.3551 0.022 Uiso 1 1 calc R
C68 C 0.76242(4) 0.43498(3) 0.82043(11) 0.0217(2) Uani 1 1 d .
C20 C 0.55731(3) 0.52637(4) 0.51619(12) 0.0209(2) Uani 1 1 d .
C92 C 0.79202(3) 0.57649(4) 0.42469(12) 0.0221(2) Uani 1 1 d .
H92A H 0.7951 0.6043 0.4073 0.027 Uiso 1 1 calc R
H92B H 0.8047 0.5615 0.3579 0.027 Uiso 1 1 calc R
C23 C 0.53674(4) 0.57218(4) 0.71703(12) 0.0250(3) Uani 1 1 d .
H23 H 0.5302 0.5878 0.7864 0.030 Uiso 1 1 calc R
C14 C 0.72742(3) 0.56021(4) 0.10716(10) 0.0188(2) Uani 1 1 d .
H14 H 0.7373 0.5380 0.0668 0.023 Uiso 1 1 calc R
C18 C 0.66633(4) 0.52343(4) 0.14387(12) 0.0229(2) Uani 1 1 d .
H18A H 0.6605 0.5136 0.2273 0.034 Uiso 1 1 calc GR
H18B H 0.6807 0.5040 0.0972 0.034 Uiso 1 1 calc GR
H18C H 0.6423 0.5293 0.1002 0.034 Uiso 1 1 calc GR
C62 C 0.86247(3) 0.44991(4) 0.43908(13) 0.0230(2) Uani 1 1 d .
C58 C 0.62657(4) 0.42664(4) 0.23421(11) 0.0218(2) Uani 1 1 d .
H58A H 0.6457 0.4467 0.2513 0.033 Uiso 1 1 calc GR
H58B H 0.6024 0.4386 0.2082 0.033 Uiso 1 1 calc GR
H58C H 0.6360 0.4098 0.1677 0.033 Uiso 1 1 calc GR
C12 C 0.73563(4) 0.62482(4) 0.17670(12) 0.0228(2) Uani 1 1 d .
H12 H 0.7513 0.6470 0.1855 0.027 Uiso 1 1 calc R
C13 C 0.75049(3) 0.59267(4) 0.11743(11) 0.0219(2) Uani 1 1 d .
C53 C 0.57647(3) 0.38153(3) 0.51290(12) 0.0191(2) Uani 1 1 d .
C94 C 0.78276(3) 0.53240(4) 0.59551(11) 0.0202(2) Uani 1 1 d .
H94A H 0.7975 0.5080 0.5938 0.024 Uiso 1 1 calc R
H94B H 0.7734 0.5368 0.6814 0.024 Uiso 1 1 calc R
C24 C 0.55389(3) 0.58921(3) 0.61327(11) 0.0194(2) Uani 1 1 d .
C65 C 0.81222(4) 0.35303(3) 0.45817(12) 0.0210(2) Uani 1 1 d .
H65A H 0.7902 0.3514 0.5147 0.031 Uiso 1 1 calc GR
H65B H 0.8349 0.3420 0.4986 0.031 Uiso 1 1 calc GR
H65C H 0.8066 0.3387 0.3817 0.031 Uiso 1 1 calc GR
C6 C 0.55556(3) 0.59512(4) 0.30326(12) 0.0236(2) Uani 1 1 d .
H6 H 0.5288 0.5955 0.3204 0.028 Uiso 1 1 calc R
C21 C 0.53907(4) 0.51082(4) 0.61997(14) 0.0263(3) Uani 1 1 d .
H21 H 0.5334 0.4841 0.6211 0.032 Uiso 1 1 calc R
C56 C 0.67670(3) 0.34509(4) 0.59018(12) 0.0220(2) Uani 1 1 d .
H56A H 0.6822 0.3206 0.5484 0.033 Uiso 1 1 calc GR
H56B H 0.6692 0.3402 0.6766 0.033 Uiso 1 1 calc GR
H56C H 0.6998 0.3613 0.5888 0.033 Uiso 1 1 calc GR
C93 C 0.80803(4) 0.56593(4) 0.55296(13) 0.0270(3) Uani 1 1 d .
H93A H 0.8353 0.5580 0.5470 0.032 Uiso 1 1 calc R
H93B H 0.8060 0.5879 0.6112 0.032 Uiso 1 1 calc R
C8 C 0.60758(3) 0.60627(4) 0.16148(11) 0.0227(2) Uani 1 1 d .
H8 H 0.6164 0.6144 0.0821 0.027 Uiso 1 1 calc R
C83 C 0.60650(4) 0.44514(4) 0.77101(12) 0.0254(3) Uani 1 1 d .
H83A H 0.6069 0.4182 0.8006 0.030 Uiso 1 1 calc R
H83B H 0.5802 0.4518 0.7434 0.030 Uiso 1 1 calc R
C7 C 0.56869(4) 0.60727(4) 0.18795(12) 0.0267(3) Uani 1 1 d .
H7 H 0.5510 0.6163 0.1272 0.032 Uiso 1 1 calc R
C81 C 0.63709(4) 0.50631(4) 0.79784(12) 0.0253(3) Uani 1 1 d .
H81A H 0.6184 0.5278 0.7946 0.030 Uiso 1 1 calc R
H81B H 0.6611 0.5157 0.8372 0.030 Uiso 1 1 calc R
C22 C 0.52895(4) 0.53313(4) 0.72172(13) 0.0273(3) Uani 1 1 d .
C25 C 0.56916(4) 0.50061(4) 0.41027(14) 0.0308(3) Uani 1 1 d .
H25A H 0.5615 0.5123 0.3312 0.046 Uiso 1 1 calc GR
H25B H 0.5566 0.4755 0.4192 0.046 Uiso 1 1 calc GR
H25C H 0.5971 0.4972 0.4115 0.046 Uiso 1 1 calc GR
C57 C 0.53678(4) 0.38115(4) 0.56945(14) 0.0273(3) Uani 1 1 d .
H57A H 0.5190 0.3951 0.5149 0.041 Uiso 1 1 calc GR
H57B H 0.5375 0.3937 0.6512 0.041 Uiso 1 1 calc GR
H57C H 0.5281 0.3545 0.5790 0.041 Uiso 1 1 calc GR
C27 C 0.55966(4) 0.63208(4) 0.61151(13) 0.0275(3) Uani 1 1 d .
H27A H 0.5795 0.6391 0.6720 0.041 Uiso 1 1 calc GR
H27B H 0.5355 0.6449 0.6333 0.041 Uiso 1 1 calc GR
H27C H 0.5677 0.6401 0.5281 0.041 Uiso 1 1 calc GR
C31 C 0.73178(4) 0.62271(4) 0.78653(14) 0.0298(3) Uani 1 1 d .
H31A H 0.7395 0.5972 0.8162 0.045 Uiso 1 1 calc GR
H31B H 0.7367 0.6418 0.8516 0.045 Uiso 1 1 calc GR
H31C H 0.7466 0.6293 0.7119 0.045 Uiso 1 1 calc GR
C30 C 0.67708(5) 0.66226(4) 0.70737(14) 0.0320(3) Uani 1 1 d .
H30A H 0.6901 0.6674 0.6282 0.048 Uiso 1 1 calc GR
H30B H 0.6844 0.6819 0.7685 0.048 Uiso 1 1 calc GR
H30C H 0.6492 0.6629 0.6949 0.048 Uiso 1 1 calc GR
C70 C 0.78820(5) 0.46720(4) 0.86970(14) 0.0335(3) Uani 1 1 d .
H70A H 0.8088 0.4723 0.8097 0.050 Uiso 1 1 calc GR
H70B H 0.7995 0.4594 0.9494 0.050 Uiso 1 1 calc GR
H70C H 0.7729 0.4906 0.8816 0.050 Uiso 1 1 calc GR
C29 C 0.66586(4) 0.61332(4) 0.87285(12) 0.0288(3) Uani 1 1 d .
H29A H 0.6384 0.6129 0.8529 0.043 Uiso 1 1 calc GR
H29B H 0.6708 0.6331 0.9359 0.043 Uiso 1 1 calc GR
H29C H 0.6736 0.5881 0.9052 0.043 Uiso 1 1 calc GR
C16 C 0.68284(4) 0.66140(4) 0.28446(14) 0.0300(3) Uani 1 1 d .
H16A H 0.6608 0.6710 0.2368 0.045 Uiso 1 1 calc GR
H16B H 0.7030 0.6811 0.2863 0.045 Uiso 1 1 calc GR
H16C H 0.6747 0.6555 0.3697 0.045 Uiso 1 1 calc GR
C17 C 0.79077(4) 0.59256(5) 0.06525(14) 0.0325(3) Uani 1 1 d .
H17A H 0.8092 0.5881 0.1327 0.049 Uiso 1 1 calc GR
H17B H 0.7961 0.6174 0.0260 0.049 Uiso 1 1 calc GR
H17C H 0.7932 0.5720 0.0032 0.049 Uiso 1 1 calc GR
C82 C 0.62059(5) 0.47266(4) 0.87122(13) 0.0319(3) Uani 1 1 d .
H82A H 0.6406 0.4605 0.9235 0.038 Uiso 1 1 calc R
H82B H 0.5991 0.4811 0.9251 0.038 Uiso 1 1 calc R
C66 C 0.89972(4) 0.46764(5) 0.48308(18) 0.0378(4) Uani 1 1 d .
H66A H 0.8943 0.4869 0.5472 0.057 Uiso 1 1 calc GR
H66B H 0.9128 0.4799 0.4127 0.057 Uiso 1 1 calc GR
H66C H 0.9163 0.4476 0.5179 0.057 Uiso 1 1 calc GR
C69 C 0.78728(6) 0.39935(5) 0.79924(16) 0.0488(5) Uani 1 1 d .
H69A H 0.7709 0.3777 0.7752 0.073 Uiso 1 1 calc GR
H69B H 0.8010 0.3930 0.8761 0.073 Uiso 1 1 calc GR
H69C H 0.8059 0.4045 0.7328 0.073 Uiso 1 1 calc GR
C26 C 0.51015(5) 0.51546(5) 0.83530(16) 0.0418(4) Uani 1 1 d .
H26A H 0.5256 0.5212 0.9092 0.063 Uiso 1 1 calc GR
H26B H 0.5083 0.4875 0.8244 0.063 Uiso 1 1 calc GR
H26C H 0.4843 0.5262 0.8458 0.063 Uiso 1 1 calc GR
C71 C 0.73113(5) 0.42671(5) 0.91691(14) 0.0399(4) Uani 1 1 d .
H71A H 0.7160 0.4501 0.9313 0.060 Uiso 1 1 calc GR
H71B H 0.7431 0.4186 0.9951 0.060 Uiso 1 1 calc GR
H71C H 0.7143 0.4062 0.8861 0.060 Uiso 1 1 calc GR

loop_
_atom_site_aniso_label
_atom_site_aniso_U_11
_atom_site_aniso_U_22
_atom_site_aniso_U_33
_atom_site_aniso_U_23
_atom_site_aniso_U_13
_atom_site_aniso_U_12
Ni1 0.01213(6) 0.01135(6) 0.00956(6) 0.00050(5) -0.00050(5) 0.00157(4)
O4 0.0127(3) 0.0132(3) 0.0125(3) -0.0005(3) -0.0007(3) 0.0014(3)
O2 0.0149(3) 0.0140(3) 0.0117(3) 0.0009(3) 0.0000(3) 0.0033(3)
O1 0.0180(4) 0.0134(3) 0.0123(3) 0.0003(3) -0.0005(3) 0.0014(3)
O3 0.0179(4) 0.0138(3) 0.0121(3) -0.0004(3) -0.0026(3) 0.0030(3)
O5 0.0184(4) 0.0142(3) 0.0143(4) -0.0010(3) 0.0030(3) -0.0012(3)
O6 0.0144(3) 0.0186(4) 0.0138(3) 0.0025(3) -0.0012(3) -0.0006(3)
C43 0.0096(4) 0.0135(4) 0.0112(4) -0.0007(3) 0.0014(3) -0.0014(3)
C41 0.0141(5) 0.0148(5) 0.0125(4) 0.0010(4) -0.0018(4) 0.0015(4)
C59 0.0100(4) 0.0155(5) 0.0126(4) -0.0016(4) 0.0010(3) 0.0005(3)
C3 0.0112(4) 0.0156(5) 0.0111(4) 0.0026(4) 0.0025(3) 0.0016(3)
C49 0.0122(4) 0.0147(5) 0.0139(5) -0.0011(4) 0.0007(4) -0.0007(4)
C44 0.0119(4) 0.0121(4) 0.0109(4) -0.0006(3) -0.0001(3) 0.0004(3)
C50 0.0117(4) 0.0150(5) 0.0153(5) -0.0040(4) 0.0007(4) -0.0028(3)
C1 0.0160(5) 0.0153(5) 0.0106(4) 0.0002(4) 0.0033(4) 0.0001(4)
C64 0.0129(5) 0.0158(5) 0.0150(5) -0.0003(4) 0.0018(4) 0.0009(4)
C55 0.0149(5) 0.0150(5) 0.0176(5) -0.0039(4) -0.0008(4) -0.0017(4)
C42 0.0147(5) 0.0149(5) 0.0132(5) -0.0010(4) -0.0015(4) 0.0039(4)
C51 0.0146(5) 0.0141(5) 0.0178(5) -0.0020(4) 0.0012(4) -0.0022(4)
C9 0.0132(5) 0.0215(5) 0.0131(5) 0.0028(4) 0.0025(4) 0.0057(4)
C45 0.0112(4) 0.0131(4) 0.0126(4) 0.0002(4) -0.0003(3) 0.0005(3)
C15 0.0143(5) 0.0213(5) 0.0111(4) 0.0021(4) 0.0007(4) 0.0029(4)
C5 0.0140(5) 0.0212(5) 0.0141(5) 0.0026(4) 0.0036(4) 0.0056(4)
C60 0.0144(5) 0.0162(5) 0.0162(5) -0.0008(4) 0.0001(4) 0.0027(4)
C4 0.0131(4) 0.0164(5) 0.0119(4) 0.0009(4) 0.0014(4) 0.0050(4)
C10 0.0130(5) 0.0204(5) 0.0111(4) 0.0040(4) 0.0018(4) 0.0042(4)
C46 0.0146(5) 0.0202(5) 0.0146(5) -0.0032(4) 0.0020(4) 0.0020(4)
C67 0.0197(5) 0.0171(5) 0.0190(5) 0.0032(4) 0.0002(4) 0.0019(4)
C47 0.0183(5) 0.0227(5) 0.0165(5) -0.0078(4) 0.0007(4) -0.0003(4)
C2 0.0192(5) 0.0153(5) 0.0135(5) -0.0001(4) 0.0002(4) 0.0045(4)
C28 0.0255(6) 0.0153(5) 0.0136(5) -0.0025(4) -0.0006(4) 0.0017(4)
C48 0.0154(5) 0.0199(5) 0.0182(5) -0.0057(4) -0.0003(4) -0.0037(4)
C61 0.0154(5) 0.0231(6) 0.0243(6) -0.0028(5) -0.0052(4) 0.0044(4)
C19 0.0127(4) 0.0200(5) 0.0153(5) 0.0029(4) 0.0035(4) 0.0043(4)
C84 0.0243(6) 0.0166(5) 0.0205(5) -0.0026(4) 0.0049(4) -0.0051(4)
C11 0.0214(5) 0.0205(5) 0.0159(5) 0.0040(4) 0.0022(4) 0.0024(4)
C54 0.0136(5) 0.0182(5) 0.0248(6) -0.0055(4) -0.0021(4) 0.0002(4)
C63 0.0157(5) 0.0162(5) 0.0280(6) -0.0023(4) 0.0014(4) -0.0022(4)
C52 0.0176(5) 0.0159(5) 0.0204(5) -0.0021(4) 0.0051(4) -0.0043(4)
C91 0.0168(5) 0.0202(5) 0.0183(5) 0.0054(4) 0.0014(4) 0.0002(4)
C68 0.0295(6) 0.0202(5) 0.0155(5) -0.0007(4) -0.0097(4) 0.0078(5)
C20 0.0169(5) 0.0210(5) 0.0246(6) 0.0006(4) 0.0031(4) 0.0039(4)
C92 0.0187(5) 0.0260(6) 0.0216(6) 0.0044(5) 0.0021(4) -0.0044(4)
C23 0.0273(6) 0.0287(6) 0.0190(6) 0.0026(5) 0.0110(5) 0.0047(5)
C14 0.0156(5) 0.0272(6) 0.0135(5) 0.0014(4) 0.0025(4) 0.0068(4)
C18 0.0235(6) 0.0248(6) 0.0203(6) -0.0044(5) 0.0029(5) -0.0018(5)
C62 0.0140(5) 0.0235(6) 0.0316(6) -0.0068(5) -0.0035(5) -0.0006(4)
C58 0.0218(6) 0.0252(6) 0.0186(5) 0.0013(4) -0.0023(4) 0.0006(4)
C12 0.0202(5) 0.0276(6) 0.0205(6) 0.0054(5) 0.0018(4) -0.0045(5)
C13 0.0131(5) 0.0362(7) 0.0165(5) 0.0058(5) 0.0034(4) 0.0011(4)
C53 0.0130(5) 0.0185(5) 0.0260(6) -0.0069(4) 0.0044(4) -0.0035(4)
C94 0.0144(5) 0.0286(6) 0.0176(5) 0.0032(4) -0.0035(4) -0.0001(4)
C24 0.0196(5) 0.0205(5) 0.0181(5) 0.0022(4) 0.0066(4) 0.0040(4)
C65 0.0229(6) 0.0173(5) 0.0227(6) 0.0030(4) -0.0023(4) 0.0033(4)
C6 0.0134(5) 0.0367(7) 0.0206(6) 0.0067(5) 0.0035(4) 0.0103(5)
C21 0.0231(6) 0.0212(6) 0.0345(7) 0.0066(5) 0.0055(5) 0.0005(5)
C56 0.0187(5) 0.0235(6) 0.0239(6) 0.0066(5) 0.0003(4) -0.0007(4)
C93 0.0203(6) 0.0377(7) 0.0229(6) 0.0031(5) -0.0025(5) -0.0095(5)
C8 0.0179(5) 0.0359(7) 0.0142(5) 0.0082(5) 0.0031(4) 0.0093(5)
C83 0.0290(6) 0.0221(6) 0.0250(6) 0.0003(5) 0.0065(5) -0.0064(5)
C7 0.0177(5) 0.0439(8) 0.0186(6) 0.0090(5) 0.0004(4) 0.0138(5)
C81 0.0335(7) 0.0220(6) 0.0205(6) -0.0068(5) 0.0126(5) -0.0075(5)
C22 0.0247(6) 0.0302(7) 0.0270(6) 0.0113(5) 0.0098(5) 0.0030(5)
C25 0.0314(7) 0.0243(6) 0.0368(8) -0.0085(6) 0.0067(6) 0.0015(5)
C57 0.0153(5) 0.0299(6) 0.0368(7) -0.0064(5) 0.0087(5) -0.0030(5)
C27 0.0331(7) 0.0205(6) 0.0291(7) -0.0011(5) 0.0125(5) 0.0028(5)
C31 0.0282(6) 0.0276(6) 0.0336(7) -0.0125(6) -0.0060(5) -0.0028(5)
C30 0.0548(9) 0.0155(5) 0.0258(6) -0.0032(5) -0.0090(6) 0.0026(6)
C70 0.0369(8) 0.0357(7) 0.0278(7) -0.0023(6) -0.0188(6) 0.0016(6)
C29 0.0403(8) 0.0308(7) 0.0155(5) -0.0061(5) 0.0059(5) 0.0004(6)
C16 0.0367(7) 0.0212(6) 0.0321(7) -0.0008(5) 0.0085(6) 0.0015(5)
C17 0.0149(5) 0.0550(9) 0.0275(7) 0.0036(6) 0.0064(5) -0.0016(6)
C82 0.0440(8) 0.0312(7) 0.0204(6) -0.0032(5) 0.0117(6) -0.0150(6)
C66 0.0190(6) 0.0320(7) 0.0625(11) -0.0125(7) -0.0126(6) -0.0030(5)
C69 0.0715(12) 0.0414(9) 0.0336(8) -0.0128(7) -0.0312(8) 0.0374(9)
C26 0.0438(9) 0.0447(9) 0.0369(8) 0.0183(7) 0.0183(7) -0.0009(7)
C71 0.0499(9) 0.0486(9) 0.0211(6) 0.0163(6) -0.0055(6) -0.0024(7)

loop_
_atom_type_symbol
_atom_type_description
_atom_type_scat_dispersion_real
_atom_type_scat_dispersion_imag
_atom_type_scat_source
C C 0.0033 0.0016 'International Tables Vol C Tables 4.2.6.8 and 6.1.1.4'
H H 0.0000 0.0000 'International Tables Vol C Tables 4.2.6.8 and 6.1.1.4'
Ni Ni 0.3393 1.1124 'International Tables Vol C Tables 4.2.6.8 and 6.1.1.4'
O O 0.0106 0.0060 'International Tables Vol C Tables 4.2.6.8 and 6.1.1.4'

loop_
_geom_angle_atom_site_label_1
_geom_angle_atom_site_label_2
_geom_angle_atom_site_label_3
_geom_angle
O4 Ni1 O5 93.98(3)
O4 Ni1 O6 91.50(3)
O2 Ni1 O4 88.26(3)
O2 Ni1 O1 90.91(3)
O2 Ni1 O5 89.26(3)
O2 Ni1 O6 94.87(3)
O1 Ni1 O4 175.55(3)
O1 Ni1 O5 90.38(3)
O1 Ni1 O6 84.21(3)
O3 Ni1 O4 90.84(3)
O3 Ni1 O2 176.01(3)
O3 Ni1 O1 90.27(3)
O3 Ni1 O5 86.93(3)
O3 Ni1 O6 89.04(3)
O5 Ni1 O6 173.24(3)
C43 O4 Ni1 123.98(7)
C3 O2 Ni1 124.51(7)
C1 O1 Ni1 126.82(7)
C41 O3 Ni1 126.64(7)
C84 O5 Ni1 117.03(7)
C84 O5 C81 109.21(9)
C81 O5 Ni1 118.86(7)
C91 O6 Ni1 117.52(6)
C91 O6 C94 108.17(9)
C94 O6 Ni1 117.21(7)
O4 C43 C44 116.44(9)
O4 C43 C42 126.55(10)
C42 C43 C44 117.01(9)
O3 C41 C42 124.88(10)
O3 C41 C68 114.69(9)
C42 C41 C68 120.40(9)
C64 C59 C45 121.01(9)
C64 C59 C60 120.22(10)
C60 C59 C45 118.75(9)
O2 C3 C4 117.08(9)
O2 C3 C2 127.19(10)
C2 C3 C4 115.70(9)
C44 C49 C50 124.69(9)
C48 C49 C44 119.50(10)
C48 C49 C50 115.78(9)
C49 C44 C43 121.00(9)
C49 C44 C45 118.99(9)
C45 C44 C43 120.01(9)
C55 C50 C49 118.68(10)
C55 C50 C51 120.25(10)
C51 C50 C49 120.67(10)
O1 C1 C2 124.45(10)
O1 C1 C28 115.55(9)
C2 C1 C28 119.98(10)
C59 C64 C67 120.83(10)
C63 C64 C59 118.78(10)
C63 C64 C67 120.38(10)
C50 C55 C58 120.84(10)
C54 C55 C50 118.80(11)
C54 C55 C58 120.33(10)
C43 C42 C41 125.49(10)
C43 C42 H42 117.3
C41 C42 H42 117.3
C50 C51 C56 121.39(10)
C52 C51 C50 118.99(10)
C52 C51 C56 119.61(10)
C4 C9 C10 123.51(10)
C8 C9 C4 119.41(10)
C8 C9 C10 117.07(10)
C44 C45 C59 122.27(9)
C46 C45 C59 117.76(9)
C46 C45 C44 119.93(10)
C10 C15 C18 121.10(10)
C14 C15 C10 118.82(11)
C14 C15 C18 120.08(11)
C4 C5 C19 122.80(10)
C6 C5 C4 118.81(10)
C6 C5 C19 118.11(10)
C59 C60 C65 121.57(10)
C61 C60 C59 119.00(10)
C61 C60 C65 119.42(10)
C9 C4 C3 119.97(9)
C9 C4 C5 120.15(10)
C5 C4 C3 119.88(9)
C15 C10 C9 119.20(10)
C11 C10 C9 120.33(10)
C11 C10 C15 120.18(10)
C45 C46 H46 119.5
C47 C46 C45 121.04(10)
C47 C46 H46 119.5
C64 C67 H67A 109.5
C64 C67 H67B 109.5
C64 C67 H67C 109.5
H67A C67 H67B 109.5
H67A C67 H67C 109.5
H67B C67 H67C 109.5
C46 C47 H47 120.5
C48 C47 C46 118.99(10)
C48 C47 H47 120.5
C3 C2 C1 125.18(10)
C3 C2 H2 117.4
C1 C2 H2 117.4
C31 C28 C1 108.57(10)
C31 C28 C30 109.24(11)
C31 C28 C29 109.31(11)
C30 C28 C1 113.72(10)
C29 C28 C1 107.07(10)
C29 C28 C30 108.85(11)
C49 C48 H48 119.3
C47 C48 C49 121.40(10)
C47 C48 H48 119.3
C60 C61 H61 119.1
C62 C61 C60 121.73(11)
C62 C61 H61 119.1
C20 C19 C5 117.73(10)
C24 C19 C5 122.46(10)
C24 C19 C20 119.61(10)
O5 C84 H84A 110.7
O5 C84 H84B 110.7
O5 C84 C83 105.26(9)
H84A C84 H84B 108.8
C83 C84 H84A 110.7
C83 C84 H84B 110.7
C10 C11 C16 120.93(11)
C12 C11 C10 119.10(11)
C12 C11 C16 119.97(12)
C55 C54 H54 119.1
C53 C54 C55 121.78(11)
C53 C54 H54 119.1
C64 C63 H63 119.1
C62 C63 C64 121.88(11)
C62 C63 H63 119.1
C51 C52 H52 119.2
C53 C52 C51 121.52(11)
C53 C52 H52 119.2
O6 C91 H91A 110.9
O6 C91 H91B 110.9
O6 C91 C92 104.32(9)
H91A C91 H91B 108.9
C92 C91 H91A 110.9
C92 C91 H91B 110.9
C70 C68 C41 109.12(10)
C70 C68 C71 108.65(12)
C69 C68 C41 113.75(10)
C69 C68 C70 108.29(13)
C69 C68 C71 110.53(14)
C71 C68 C41 106.38(11)
C19 C20 C25 120.85(11)
C21 C20 C19 119.21(11)
C21 C20 C25 119.95(12)
C91 C92 H92A 111.4
C91 C92 H92B 111.4
C91 C92 C93 101.99(10)
H92A C92 H92B 109.2
C93 C92 H92A 111.4
C93 C92 H92B 111.4
C24 C23 H23 119.1
C22 C23 H23 119.1
C22 C23 C24 121.87(12)
C15 C14 H14 119.1
C13 C14 C15 121.73(11)
C13 C14 H14 119.1
C15 C18 H18A 109.5
C15 C18 H18B 109.5
C15 C18 H18C 109.5
H18A C18 H18B 109.5
H18A C18 H18C 109.5
H18B C18 H18C 109.5
C61 C62 C63 118.35(11)
C61 C62 C66 120.46(12)
C63 C62 C66 121.19(12)
C55 C58 H58A 109.5
C55 C58 H58B 109.5
C55 C58 H58C 109.5
H58A C58 H58B 109.5
H58A C58 H58C 109.5
H58B C58 H58C 109.5
C11 C12 H12 119.1
C13 C12 C11 121.71(12)
C13 C12 H12 119.1
C14 C13 C17 120.29(12)
C12 C13 C14 118.44(11)
C12 C13 C17 121.26(12)
C54 C53 C57 120.37(11)
C52 C53 C54 118.62(10)
C52 C53 C57 120.97(12)
O6 C94 H94A 110.4
O6 C94 H94B 110.4
O6 C94 C93 106.59(9)
H94A C94 H94B 108.6
C93 C94 H94A 110.4
C93 C94 H94B 110.4
C19 C24 C27 121.64(11)
C23 C24 C19 119.20(11)
C23 C24 C27 119.15(11)
C60 C65 H65A 109.5
C60 C65 H65B 109.5
C60 C65 H65C 109.5
H65A C65 H65B 109.5
H65A C65 H65C 109.5
H65B C65 H65C 109.5
C5 C6 H6 119.5
C7 C6 C5 121.04(11)
C7 C6 H6 119.5
C20 C21 H21 119.0
C22 C21 C20 122.02(12)
C22 C21 H21 119.0
C51 C56 H56A 109.5
C51 C56 H56B 109.5
C51 C56 H56C 109.5
H56A C56 H56B 109.5
H56A C56 H56C 109.5
H56B C56 H56C 109.5
C92 C93 H93A 110.9
C92 C93 H93B 110.9
C94 C93 C92 104.06(10)
C94 C93 H93A 110.9
C94 C93 H93B 110.9
H93A C93 H93B 109.0
C9 C8 H8 119.7
C7 C8 C9 120.69(11)
C7 C8 H8 119.7
C84 C83 H83A 111.3
C84 C83 H83B 111.3
C84 C83 C82 102.25(10)
H83A C83 H83B 109.2
C82 C83 H83A 111.3
C82 C83 H83B 111.3
C6 C7 H7 120.1
C8 C7 C6 119.88(11)
C8 C7 H7 120.1
O5 C81 H81A 110.4
O5 C81 H81B 110.4
O5 C81 C82 106.41(10)
H81A C81 H81B 108.6
C82 C81 H81A 110.4
C82 C81 H81B 110.4
C23 C22 C21 118.05(12)
C23 C22 C26 120.74(13)
C21 C22 C26 121.21(13)
C20 C25 H25A 109.5
C20 C25 H25B 109.5
C20 C25 H25C 109.5
H25A C25 H25B 109.5
H25A C25 H25C 109.5
H25B C25 H25C 109.5
C53 C57 H57A 109.5
C53 C57 H57B 109.5
C53 C57 H57C 109.5
H57A C57 H57B 109.5
H57A C57 H57C 109.5
H57B C57 H57C 109.5
C24 C27 H27A 109.5
C24 C27 H27B 109.5
C24 C27 H27C 109.5
H27A C27 H27B 109.5
H27A C27 H27C 109.5
H27B C27 H27C 109.5
C28 C31 H31A 109.5
C28 C31 H31B 109.5
C28 C31 H31C 109.5
H31A C31 H31B 109.5
H31A C31 H31C 109.5
H31B C31 H31C 109.5
C28 C30 H30A 109.5
C28 C30 H30B 109.5
C28 C30 H30C 109.5
H30A C30 H30B 109.5
H30A C30 H30C 109.5
H30B C30 H30C 109.5
C68 C70 H70A 109.5
C68 C70 H70B 109.5
C68 C70 H70C 109.5
H70A C70 H70B 109.5
H70A C70 H70C 109.5
H70B C70 H70C 109.5
C28 C29 H29A 109.5
C28 C29 H29B 109.5
C28 C29 H29C 109.5
H29A C29 H29B 109.5
H29A C29 H29C 109.5
H29B C29 H29C 109.5
C11 C16 H16A 109.5
C11 C16 H16B 109.5
C11 C16 H16C 109.5
H16A C16 H16B 109.5
H16A C16 H16C 109.5
H16B C16 H16C 109.5
C13 C17 H17A 109.5
C13 C17 H17B 109.5
C13 C17 H17C 109.5
H17A C17 H17B 109.5
H17A C17 H17C 109.5
H17B C17 H17C 109.5
C83 C82 C81 103.77(11)
C83 C82 H82A 111.0
C83 C82 H82B 111.0
C81 C82 H82A 111.0
C81 C82 H82B 111.0
H82A C82 H82B 109.0
C62 C66 H66A 109.5
C62 C66 H66B 109.5
C62 C66 H66C 109.5
H66A C66 H66B 109.5
H66A C66 H66C 109.5
H66B C66 H66C 109.5
C68 C69 H69A 109.5
C68 C69 H69B 109.5
C68 C69 H69C 109.5
H69A C69 H69B 109.5
H69A C69 H69C 109.5
H69B C69 H69C 109.5
C22 C26 H26A 109.5
C22 C26 H26B 109.5
C22 C26 H26C 109.5
H26A C26 H26B 109.5
H26A C26 H26C 109.5
H26B C26 H26C 109.5
C68 C71 H71A 109.5
C68 C71 H71B 109.5
C68 C71 H71C 109.5
H71A C71 H71B 109.5
H71A C71 H71C 109.5
H71B C71 H71C 109.5

loop_
_geom_bond_atom_site_label_1
_geom_bond_atom_site_label_2
_geom_bond_distance
Ni1 O4 2.0311(8)
Ni1 O2 2.0052(8)
Ni1 O1 2.0189(8)
Ni1 O3 1.9982(8)
Ni1 O5 2.1282(8)
Ni1 O6 2.1705(8)
O4 C43 1.2675(13)
O2 C3 1.2658(13)
O1 C1 1.2655(13)
O3 C41 1.2667(13)
O5 C84 1.4476(14)
O5 C81 1.4505(14)
O6 C91 1.4428(14)
O6 C94 1.4544(13)
C43 C44 1.5172(14)
C43 C42 1.4029(14)
C41 C42 1.4031(15)
C41 C68 1.5398(15)
C59 C64 1.4013(15)
C59 C45 1.4944(14)
C59 C60 1.4049(15)
C3 C4 1.5087(15)
C3 C2 1.4011(15)
C49 C44 1.4053(14)
C49 C50 1.4919(15)
C49 C48 1.3992(15)
C44 C45 1.4074(14)
C50 C55 1.4049(15)
C50 C51 1.4057(16)
C1 C2 1.4045(15)
C1 C28 1.5392(15)
C64 C67 1.5063(15)
C64 C63 1.3938(15)
C55 C54 1.3937(16)
C55 C58 1.5038(17)
C42 H42 0.9500
C51 C52 1.3954(15)
C51 C56 1.5072(16)
C9 C4 1.4040(15)
C9 C10 1.4967(15)
C9 C8 1.3946(16)
C45 C46 1.3958(15)
C15 C10 1.4043(15)
C15 C14 1.3959(15)
C15 C18 1.5010(17)
C5 C4 1.4060(15)
C5 C19 1.5003(15)
C5 C6 1.3970(16)
C60 C61 1.3928(16)
C60 C65 1.5120(16)
C10 C11 1.3993(17)
C46 H46 0.9500
C46 C47 1.3854(16)
C67 H67A 0.9800
C67 H67B 0.9800
C67 H67C 0.9800
C47 H47 0.9500
C47 C48 1.3853(16)
C2 H2 0.9500
C28 C31 1.5274(18)
C28 C30 1.5336(17)
C28 C29 1.5299(18)
C48 H48 0.9500
C61 H61 0.9500
C61 C62 1.3862(18)
C19 C20 1.4026(17)
C19 C24 1.4017(16)
C84 H84A 0.9900
C84 H84B 0.9900
C84 C83 1.5092(17)
C11 C12 1.3942(17)
C11 C16 1.5096(18)
C54 H54 0.9500
C54 C53 1.3900(18)
C63 H63 0.9500
C63 C62 1.3912(18)
C52 H52 0.9500
C52 C53 1.3891(17)
C91 H91A 0.9900
C91 H91B 0.9900
C91 C92 1.5140(16)
C68 C70 1.5291(19)
C68 C69 1.5275(19)
C68 C71 1.530(2)
C20 C21 1.3921(18)
C20 C25 1.5056(18)
C92 H92A 0.9900
C92 H92B 0.9900
C92 C93 1.5311(18)
C23 H23 0.9500
C23 C24 1.3959(16)
C23 C22 1.3854(19)
C14 H14 0.9500
C14 C13 1.3887(18)
C18 H18A 0.9800
C18 H18B 0.9800
C18 H18C 0.9800
C62 C66 1.5100(17)
C58 H58A 0.9800
C58 H58B 0.9800
C58 H58C 0.9800
C12 H12 0.9500
C12 C13 1.3864(19)
C13 C17 1.5084(17)
C53 C57 1.5076(16)
C94 H94A 0.9900
C94 H94B 0.9900
C94 C93 1.5293(18)
C24 C27 1.5039(18)
C65 H65A 0.9800
C65 H65B 0.9800
C65 H65C 0.9800
C6 H6 0.9500
C6 C7 1.3863(17)
C21 H21 0.9500
C21 C22 1.386(2)
C56 H56A 0.9800
C56 H56B 0.9800
C56 H56C 0.9800
C93 H93A 0.9900
C93 H93B 0.9900
C8 H8 0.9500
C8 C7 1.3820(17)
C83 H83A 0.9900
C83 H83B 0.9900
C83 C82 1.5213(19)
C7 H7 0.9500
C81 H81A 0.9900
C81 H81B 0.9900
C81 C82 1.5229(18)
C22 C26 1.5146(19)
C25 H25A 0.9800
C25 H25B 0.9800
C25 H25C 0.9800
C57 H57A 0.9800
C57 H57B 0.9800
C57 H57C 0.9800
C27 H27A 0.9800
C27 H27B 0.9800
C27 H27C 0.9800
C31 H31A 0.9800
C31 H31B 0.9800
C31 H31C 0.9800
C30 H30A 0.9800
C30 H30B 0.9800
C30 H30C 0.9800
C70 H70A 0.9800
C70 H70B 0.9800
C70 H70C 0.9800
C29 H29A 0.9800
C29 H29B 0.9800
C29 H29C 0.9800
C16 H16A 0.9800
C16 H16B 0.9800
C16 H16C 0.9800
C17 H17A 0.9800
C17 H17B 0.9800
C17 H17C 0.9800
C82 H82A 0.9900
C82 H82B 0.9900
C66 H66A 0.9800
C66 H66B 0.9800
C66 H66C 0.9800
C69 H69A 0.9800
C69 H69B 0.9800
C69 H69C 0.9800
C26 H26A 0.9800
C26 H26B 0.9800
C26 H26C 0.9800
C71 H71A 0.9800
C71 H71B 0.9800
C71 H71C 0.9800

loop_
_smtbx_masks_void_nr
_smtbx_masks_void_average_x
_smtbx_masks_void_average_y
_smtbx_masks_void_average_z
_smtbx_masks_void_volume
_smtbx_masks_void_count_electrons
1 0.031 0.423 0.547 25.4 0.0
2 -0.031 0.577 0.453 25.4 0.0
3 0.077 0.031 0.953 25.4 0.0
4 0.250 0.250 -0.420 362.4 78.7
5 0.250 0.750 -0.204 315.2 80.4
6 0.423 0.469 -0.047 25.4 0.0
7 0.469 0.077 0.547 25.4 0.0
8 0.531 0.923 0.453 25.4 0.0
9 0.577 0.531 0.047 25.4 0.0
10 0.750 0.750 -0.083 362.4 78.7
11 0.750 0.250 -0.720 315.2 80.3
12 0.923 0.969 0.047 25.4 0.0
